data_4503435
loop_
_publ_author_name
'Yang, Jin'
'Ma, Jian-Fang'
'Liu, Ying-Ying'
'Ma, Ji-Cheng'
'Batten, Stuart R.'

_publ_section_title
;
 A Series of Cu(II) Complexes Based on Different Bis(imidazole) Ligands
 and Organic Acids: Formation of Water Clusters and Fixation of
 Atmospheric Carbon Dioxide
;
_journal_issue 12
_journal_name_full 'Crystal Growth &amp; Design'
_journal_page_first 4383
_journal_paper_doi 10.1021/cg701119g
_journal_volume 8
_journal_year 2008
_chemical_formula_moiety 'C22 H21 Cu N6 O3, C7 H7 N2, 5(H2 O)'
_chemical_formula_sum 'C29 H38 Cu N8 O8'
_chemical_formula_weight 690.21
_chemical_name_systematic
;
 ?
;
_space_group_IT_number 2
_symmetry_cell_setting triclinic
_symmetry_space_group_name_Hall '-P 1'
_symmetry_space_group_name_H-M 'P -1'
_atom_sites_solution_hydrogens geom
_atom_sites_solution_primary direct
_atom_sites_solution_secondary difmap
_audit_creation_method SHELXL-97
_cell_angle_alpha 103.75(3)
_cell_angle_beta 98.64(3)
_cell_angle_gamma 118.67(3)
_cell_formula_units_Z 2
_cell_length_a 12.245(2)
_cell_length_b 12.559(3)
_cell_length_c 12.983(3)
_cell_measurement_reflns_used 5961
_cell_measurement_temperature 293(2)
_cell_measurement_theta_max 27.48
_cell_measurement_theta_min 2.50
_cell_volume 1617.7(10)
_computing_cell_refinement 'PROCESS-AUTO '
_computing_data_collection 'PROCESS-AUTO (Rigaku, 1998)'
_computing_data_reduction 'PROCESS-AUTO '
_computing_molecular_graphics 'SHELXTL-PLUS (Sheldrick, 1990)'
_computing_publication_material SHELXL-97
_computing_structure_refinement 'SHELXL-97 (Sheldrick, 1997)'
_computing_structure_solution 'SHELXS-97 (Sheldrick, 1997)'
_diffrn_ambient_temperature 293(2)
_diffrn_detector_area_resol_mean 10.0
_diffrn_measured_fraction_theta_full 0.981
_diffrn_measured_fraction_theta_max 0.981
_diffrn_measurement_device_type 'Rigaku R-AXIS RAPID'
_diffrn_measurement_method '\w scan'
_diffrn_radiation_monochromator graphite
_diffrn_radiation_source 'rotorating anode'
_diffrn_radiation_type MoK\a
_diffrn_radiation_wavelength 0.71073
_diffrn_reflns_av_R_equivalents 0.0553
_diffrn_reflns_av_sigmaI/netI 0.1031
_diffrn_reflns_limit_h_max 15
_diffrn_reflns_limit_h_min 0
_diffrn_reflns_limit_k_max 14
_diffrn_reflns_limit_k_min -16
_diffrn_reflns_limit_l_max 16
_diffrn_reflns_limit_l_min -16
_diffrn_reflns_number 7293
_diffrn_reflns_theta_full 27.48
_diffrn_reflns_theta_max 27.48
_diffrn_reflns_theta_min 2.50
_diffrn_standards_decay_% none
_diffrn_standards_interval_count none
_diffrn_standards_number none
_exptl_absorpt_coefficient_mu 0.736
_exptl_absorpt_correction_T_max 0.855
_exptl_absorpt_correction_T_min 0.702
_exptl_absorpt_correction_type multi-scan
_exptl_absorpt_process_details 'ABSCOR (Higashi, 1995)'
_exptl_crystal_colour blue
_exptl_crystal_density_diffrn 1.417
_exptl_crystal_density_method 'not measured'
_exptl_crystal_description block
_exptl_crystal_F_000 722
_exptl_crystal_size_max 0.47
_exptl_crystal_size_mid 0.31
_exptl_crystal_size_min 0.21
_refine_diff_density_max 0.374
_refine_diff_density_min -0.614
_refine_diff_density_rms 0.058
_refine_ls_extinction_method none
_refine_ls_goodness_of_fit_ref 0.844
_refine_ls_hydrogen_treatment mixed
_refine_ls_matrix_type full
_refine_ls_number_parameters 445
_refine_ls_number_reflns 7293
_refine_ls_number_restraints 19
_refine_ls_restrained_S_all 0.864
_refine_ls_R_factor_all 0.1146
_refine_ls_R_factor_gt 0.0500
_refine_ls_shift/su_max 0.000
_refine_ls_shift/su_mean 0.000
_refine_ls_structure_factor_coef Fsqd
_refine_ls_weighting_details 'calc w=1/[\s^2^(Fo^2^)+(0.0606P)^2^+0.0000P] where P=(Fo^2^+2Fc^2^)/3'
_refine_ls_weighting_scheme calc
_refine_ls_wR_factor_gt 0.1058
_refine_ls_wR_factor_ref 0.1211
_reflns_number_gt 3667
_reflns_number_total 7293
_reflns_threshold_expression >2sigma(I)
_cod_data_source_file cg701119g_si_002.cif
_cod_data_source_block compound8
_cod_depositor_comments
;
The following automatic conversions were performed:

'_symmetry_cell_setting' value 'Triclinic' changed to 'triclinic'
according to /home/saulius/struct/CIF-dictionaries/cif_core.dic
dictionary named 'cif_core.dic' version 2.4.1 from 2010-06-29.

Automatic conversion script
Id: cif_fix_values 1715 2011-07-08 13:25:40Z adriana 
;
_cod_original_cell_volume 1617.9(6)
_cod_original_sg_symbol_Hall '-p 1'
_cod_database_code 4503435

loop_
_symmetry_equiv_pos_as_xyz
'x, y, z'
'-x, -y, -z'

loop_
_atom_site_label
_atom_site_type_symbol
_atom_site_fract_x
_atom_site_fract_y
_atom_site_fract_z
_atom_site_U_iso_or_equiv
_atom_site_adp_type
_atom_site_occupancy
_atom_site_symmetry_multiplicity
_atom_site_calc_flag
_atom_site_refinement_flags
C1 C 0.3171(4) -0.0552(3) 0.4707(3) 0.0582(10) Uani 1 1 d .
H1 H 0.3095 -0.0827 0.3954 0.070 Uiso 1 1 calc R
C2 C 0.3091(4) -0.1241(3) 0.5370(3) 0.0684(11) Uani 1 1 d .
H2 H 0.2952 -0.2068 0.5162 0.082 Uiso 1 1 calc R
C3 C 0.3420(3) 0.0610(3) 0.6332(3) 0.0488(8) Uani 1 1 d .
H3 H 0.3548 0.1288 0.6923 0.059 Uiso 1 1 calc R
C5 C 0.3220(4) -0.0855(4) 0.7395(3) 0.0658(11) Uani 1 1 d .
H5A H 0.3794 -0.0072 0.8047 0.079 Uiso 1 1 calc R
H5B H 0.3563 -0.1412 0.7368 0.079 Uiso 1 1 calc R
C6 C 0.1867(3) -0.1547(3) 0.7525(3) 0.0459(8) Uani 1 1 d .
C7 C 0.1725(3) -0.2031(3) 0.8377(3) 0.0508(8) Uani 1 1 d .
H7 H 0.2437 -0.1969 0.8824 0.061 Uiso 1 1 calc R
C8 C 0.0523(3) -0.2613(3) 0.8570(3) 0.0515(9) Uani 1 1 d .
H8 H 0.0444 -0.2927 0.9153 0.062 Uiso 1 1 calc R
C9 C -0.0555(3) -0.2733(3) 0.7914(3) 0.0458(8) Uani 1 1 d .
C10 C -0.0406(3) -0.2272(3) 0.7047(3) 0.0536(9) Uani 1 1 d .
H10 H -0.1125 -0.2361 0.6582 0.064 Uiso 1 1 calc R
C11 C 0.0790(3) -0.1680(3) 0.6857(3) 0.0520(9) Uani 1 1 d .
H11 H 0.0868 -0.1369 0.6272 0.062 Uiso 1 1 calc R
C12 C -0.1857(3) -0.3354(3) 0.8131(3) 0.0573(10) Uani 1 1 d .
H12A H -0.1708 -0.3215 0.8919 0.069 Uiso 1 1 calc R
H12B H -0.2307 -0.2935 0.7940 0.069 Uiso 1 1 calc R
C13 C -0.2616(4) -0.5720(3) 0.7727(3) 0.0564(9) Uani 1 1 d .
H13 H -0.2016 -0.5616 0.8335 0.068 Uiso 1 1 calc R
C14 C -0.3572(3) -0.6848(3) 0.6922(3) 0.0509(9) Uani 1 1 d .
H14 H -0.3744 -0.7665 0.6883 0.061 Uiso 1 1 calc R
C15 C -0.3683(3) -0.5331(3) 0.6544(3) 0.0448(8) Uani 1 1 d .
H15 H -0.3939 -0.4884 0.6195 0.054 Uiso 1 1 calc R
C16 C 0.1577(3) 0.1919(3) 0.5688(3) 0.0529(9) Uani 1 1 d .
H16 H 0.1154 0.1030 0.5536 0.063 Uiso 1 1 calc R
C17 C 0.1129(4) 0.2682(3) 0.6101(3) 0.0539(9) Uani 1 1 d .
H17 H 0.0347 0.2410 0.6268 0.065 Uiso 1 1 calc R
C18 C 0.3000(3) 0.3869(3) 0.5865(3) 0.0454(8) Uani 1 1 d .
H18 H 0.3743 0.4589 0.5856 0.055 Uiso 1 1 calc R
C19 C 0.1980(4) 0.5076(3) 0.6620(3) 0.0571(9) Uani 1 1 d .
H19A H 0.2827 0.5844 0.6759 0.069 Uiso 1 1 calc R
H19B H 0.1779 0.5132 0.7318 0.069 Uiso 1 1 calc R
C20 C 0.0954(3) 0.5043(3) 0.5785(3) 0.0438(8) Uani 1 1 d .
C21 C 0.1156(3) 0.5253(3) 0.4819(3) 0.0512(9) Uani 1 1 d .
H21 H 0.1940 0.5425 0.4688 0.061 Uiso 1 1 calc R
C22 C 0.0230(4) 0.5214(3) 0.4042(3) 0.0515(9) Uani 1 1 d .
H22 H 0.0394 0.5361 0.3397 0.062 Uiso 1 1 calc R
C23 C -0.1239(4) -0.0630(4) 1.0073(4) 0.0710(11) Uani 1 1 d .
H24 H -0.2090 -0.1061 1.0107 0.085 Uiso 1 1 calc R
C24 C -0.0980(5) -0.0070(4) 0.9267(3) 0.0723(11) Uani 1 1 d .
H25 H -0.1656 -0.0121 0.8778 0.087 Uiso 1 1 calc R
C25 C 0.0269(5) 0.0562(3) 0.9180(3) 0.0654(11) Uani 1 1 d .
C26 C 0.0540(5) 0.1173(4) 0.8305(3) 0.0913(15) Uani 1 1 d .
H27A H 0.1321 0.1243 0.8156 0.110 Uiso 1 1 calc R
H27B H -0.0184 0.0603 0.7620 0.110 Uiso 1 1 calc R
C27 C -0.0209(4) 0.2752(5) 0.8572(3) 0.0756(12) Uani 1 1 d .
H28 H -0.1110 0.2166 0.8334 0.091 Uiso 1 1 calc R
C29 C 0.1868(5) 0.3614(5) 0.9022(3) 0.0716(11) Uani 1 1 d .
H30 H 0.2680 0.3702 0.9142 0.086 Uiso 1 1 calc R
C28 C 0.0416(6) 0.4050(5) 0.8941(4) 0.0848(14) Uani 1 1 d .
H31 H 0.0000 0.4506 0.8987 0.102 Uiso 1 1 calc R
C4 C 0.4353(4) 0.2480(3) 0.3206(3) 0.0570(9) Uani 1 1 d .
N1 N 0.3381(3) 0.0619(2) 0.5310(2) 0.0441(6) Uani 1 1 d .
N2 N 0.3250(3) -0.0504(3) 0.6403(2) 0.0485(7) Uani 1 1 d .
N3 N -0.2696(2) -0.4760(2) 0.7484(2) 0.0434(6) Uani 1 1 d .
N4 N -0.4256(3) -0.6611(2) 0.6164(2) 0.0450(6) Uani 1 1 d .
N5 N 0.2760(3) 0.2678(2) 0.5529(2) 0.0442(6) Uani 1 1 d .
N6 N 0.2043(3) 0.3917(2) 0.6223(2) 0.0450(6) Uani 1 1 d .
N7 N 0.0724(4) 0.2453(3) 0.8611(2) 0.0626(8) Uani 1 1 d .
N8 N 0.1724(4) 0.4610(4) 0.9235(3) 0.0817(10) Uani 1 1 d .
O1 O 0.4065(3) 0.1410(2) 0.33841(19) 0.0719(8) Uani 1 1 d .
O2 O 0.4334(3) 0.3296(2) 0.3995(2) 0.0764(8) Uani 1 1 d .
O3 O 0.4637(3) 0.2692(3) 0.2362(2) 0.0872(9) Uani 1 1 d .
O1W O 0.4770(4) 0.4336(3) 0.1210(3) 0.1017(11) Uani 1 1 d D
HW11 H 0.480(6) 0.387(5) 0.162(4) 0.153 Uiso 1 1 d D
HW12 H 0.474(6) 0.401(5) 0.051(2) 0.153 Uiso 1 1 d D
O2W O 0.4330(3) 0.3118(3) 0.8748(3) 0.0932(10) Uani 1 1 d D
HW22 H 0.506(3) 0.310(4) 0.897(4) 0.140 Uiso 1 1 d D
HW21 H 0.475(4) 0.398(3) 0.879(5) 0.140 Uiso 1 1 d D
O3W O 0.3362(4) -0.0827(4) 0.1758(3) 0.1267(14) Uani 1 1 d D
HW32 H 0.392(5) 0.0002(18) 0.202(2) 0.190 Uiso 1 1 d D
HW31 H 0.369(5) -0.127(4) 0.186(2) 0.190 Uiso 1 1 d D
O4W O 0.4602(4) 0.1082(4) 0.0557(3) 0.1094(11) Uani 1 1 d D
HW41 H 0.482(6) 0.150(4) 0.124(2) 0.164 Uiso 1 1 d D
HW42 H 0.445(6) 0.028(3) 0.054(3) 0.164 Uiso 1 1 d D
O5W O 0.3719(3) -0.2680(3) 0.0427(3) 0.0925(9) Uani 1 1 d D
HW52 H 0.300(3) -0.325(3) -0.007(4) 0.139 Uiso 1 1 d D
HW51 H 0.396(5) -0.192(2) 0.028(3) 0.139 Uiso 1 1 d D
Cu1 Cu 0.39039(4) 0.21364(4) 0.48548(3) 0.04993(15) Uani 1 1 d .

loop_
_atom_site_aniso_label
_atom_site_aniso_U_11
_atom_site_aniso_U_22
_atom_site_aniso_U_33
_atom_site_aniso_U_23
_atom_site_aniso_U_13
_atom_site_aniso_U_12
C1 0.082(3) 0.0396(19) 0.059(2) 0.0185(17) 0.032(2) 0.0332(19)
C2 0.103(3) 0.0388(19) 0.080(3) 0.0320(19) 0.043(3) 0.042(2)
C3 0.056(2) 0.0406(18) 0.052(2) 0.0225(16) 0.0210(18) 0.0238(17)
C5 0.052(2) 0.079(3) 0.073(3) 0.056(2) 0.017(2) 0.028(2)
C6 0.041(2) 0.0445(18) 0.0490(19) 0.0276(15) 0.0090(16) 0.0168(16)
C7 0.042(2) 0.052(2) 0.052(2) 0.0292(16) 0.0045(17) 0.0185(17)
C8 0.055(2) 0.051(2) 0.0405(18) 0.0241(16) 0.0150(18) 0.0195(18)
C9 0.045(2) 0.0349(17) 0.0437(18) 0.0084(14) 0.0124(16) 0.0142(16)
C10 0.044(2) 0.053(2) 0.052(2) 0.0189(17) 0.0039(18) 0.0208(18)
C11 0.046(2) 0.060(2) 0.0482(19) 0.0340(17) 0.0110(17) 0.0214(18)
C12 0.051(2) 0.044(2) 0.057(2) 0.0055(17) 0.0220(19) 0.0152(18)
C13 0.050(2) 0.064(2) 0.060(2) 0.032(2) 0.0144(19) 0.030(2)
C14 0.053(2) 0.0428(19) 0.073(2) 0.0300(18) 0.026(2) 0.0308(18)
C15 0.043(2) 0.0422(18) 0.057(2) 0.0259(16) 0.0206(18) 0.0228(17)
C16 0.050(2) 0.048(2) 0.066(2) 0.0299(18) 0.0144(19) 0.0262(18)
C17 0.051(2) 0.067(2) 0.063(2) 0.0377(19) 0.0248(19) 0.038(2)
C18 0.045(2) 0.0478(19) 0.0518(19) 0.0234(16) 0.0149(17) 0.0287(17)
C19 0.069(3) 0.062(2) 0.051(2) 0.0122(17) 0.0146(19) 0.048(2)
C20 0.053(2) 0.0425(18) 0.0496(19) 0.0164(15) 0.0181(17) 0.0353(17)
C21 0.051(2) 0.065(2) 0.067(2) 0.0339(19) 0.0341(19) 0.0424(19)
C22 0.072(3) 0.066(2) 0.053(2) 0.0349(17) 0.039(2) 0.052(2)
C23 0.070(3) 0.057(2) 0.079(3) 0.014(2) 0.021(2) 0.033(2)
C24 0.085(3) 0.064(3) 0.064(3) 0.018(2) 0.007(2) 0.043(3)
C25 0.091(3) 0.048(2) 0.056(2) 0.0115(18) 0.022(2) 0.041(2)
C26 0.148(5) 0.078(3) 0.065(3) 0.028(2) 0.045(3) 0.069(3)
C27 0.070(3) 0.100(4) 0.069(3) 0.037(3) 0.025(2) 0.051(3)
C29 0.075(3) 0.095(3) 0.063(3) 0.033(2) 0.020(2) 0.058(3)
C28 0.116(4) 0.108(4) 0.084(3) 0.052(3) 0.046(3) 0.087(4)
C4 0.073(3) 0.045(2) 0.052(2) 0.0261(17) 0.016(2) 0.0277(19)
N1 0.0569(18) 0.0348(14) 0.0456(15) 0.0187(12) 0.0206(14) 0.0250(13)
N2 0.0446(17) 0.0478(16) 0.0596(18) 0.0340(14) 0.0193(14) 0.0220(14)
N3 0.0381(16) 0.0427(15) 0.0489(16) 0.0172(13) 0.0191(14) 0.0195(13)
N4 0.0455(17) 0.0377(15) 0.0527(16) 0.0186(12) 0.0192(14) 0.0208(13)
N5 0.0462(17) 0.0447(15) 0.0512(16) 0.0237(13) 0.0158(14) 0.0280(14)
N6 0.0490(18) 0.0521(17) 0.0464(15) 0.0205(13) 0.0139(14) 0.0349(15)
N7 0.080(3) 0.075(2) 0.0541(18) 0.0321(17) 0.0303(18) 0.050(2)
N8 0.105(3) 0.087(3) 0.075(2) 0.040(2) 0.029(2) 0.062(3)
O1 0.131(2) 0.0467(14) 0.0543(15) 0.0267(12) 0.0431(16) 0.0510(16)
O2 0.135(3) 0.0504(15) 0.0652(16) 0.0352(13) 0.0472(18) 0.0543(17)
O3 0.137(3) 0.0775(19) 0.0611(17) 0.0468(15) 0.0509(18) 0.0515(19)
O1W 0.161(3) 0.098(2) 0.093(2) 0.058(2) 0.065(3) 0.085(2)
O2W 0.098(3) 0.099(2) 0.105(2) 0.043(2) 0.043(2) 0.063(2)
O3W 0.102(3) 0.090(2) 0.153(3) -0.010(2) 0.018(2) 0.056(2)
O4W 0.141(3) 0.095(2) 0.099(2) 0.039(2) 0.047(3) 0.063(3)
O5W 0.117(3) 0.092(2) 0.100(2) 0.0508(19) 0.051(2) 0.067(2)
Cu1 0.0762(3) 0.0353(2) 0.0480(2) 0.02217(18) 0.0272(2) 0.0314(2)

loop_
_atom_type_symbol
_atom_type_description
_atom_type_scat_dispersion_real
_atom_type_scat_dispersion_imag
_atom_type_scat_source
C C 0.0033 0.0016 'International Tables Vol C Tables 4.2.6.8 and 6.1.1.4'
H H 0.0000 0.0000 'International Tables Vol C Tables 4.2.6.8 and 6.1.1.4'
N N 0.0061 0.0033 'International Tables Vol C Tables 4.2.6.8 and 6.1.1.4'
O O 0.0106 0.0060 'International Tables Vol C Tables 4.2.6.8 and 6.1.1.4'
Cu Cu 0.3201 1.2651 'International Tables Vol C Tables 4.2.6.8 and 6.1.1.4'

loop_
_geom_angle_atom_site_label_1
_geom_angle_atom_site_label_2
_geom_angle_atom_site_label_3
_geom_angle
_geom_angle_site_symmetry_1
_geom_angle_site_symmetry_3
C2 C1 N1 109.4(3) . .
C2 C1 H1 125.3 . .
N1 C1 H1 125.3 . .
C1 C2 N2 107.2(3) . .
C1 C2 H2 126.4 . .
N2 C2 H2 126.4 . .
N1 C3 N2 111.2(3) . .
N1 C3 H3 124.4 . .
N2 C3 H3 124.4 . .
N2 C5 C6 114.0(3) . .
N2 C5 H5A 108.7 . .
C6 C5 H5A 108.7 . .
N2 C5 H5B 108.7 . .
C6 C5 H5B 108.7 . .
H5A C5 H5B 107.6 . .
C11 C6 C7 118.7(3) . .
C11 C6 C5 123.3(3) . .
C7 C6 C5 117.9(3) . .
C6 C7 C8 120.3(3) . .
C6 C7 H7 119.8 . .
C8 C7 H7 119.8 . .
C9 C8 C7 121.3(3) . .
C9 C8 H8 119.4 . .
C7 C8 H8 119.4 . .
C8 C9 C10 117.8(3) . .
C8 C9 C12 121.3(3) . .
C10 C9 C12 121.0(3) . .
C9 C10 C11 121.3(3) . .
C9 C10 H10 119.3 . .
C11 C10 H10 119.3 . .
C6 C11 C10 120.6(3) . .
C6 C11 H11 119.7 . .
C10 C11 H11 119.7 . .
N3 C12 C9 112.4(2) . .
N3 C12 H12A 109.1 . .
C9 C12 H12A 109.1 . .
N3 C12 H12B 109.1 . .
C9 C12 H12B 109.1 . .
H12A C12 H12B 107.8 . .
C14 C13 N3 106.9(3) . .
C14 C13 H13 126.6 . .
N3 C13 H13 126.6 . .
C13 C14 N4 109.7(3) . .
C13 C14 H14 125.2 . .
N4 C14 H14 125.2 . .
N4 C15 N3 112.0(3) . .
N4 C15 H15 124.0 . .
N3 C15 H15 124.0 . .
C17 C16 N5 109.1(3) . .
C17 C16 H16 125.5 . .
N5 C16 H16 125.5 . .
N6 C17 C16 107.0(3) . .
N6 C17 H17 126.5 . .
C16 C17 H17 126.5 . .
N5 C18 N6 112.0(3) . .
N5 C18 H18 124.0 . .
N6 C18 H18 124.0 . .
N6 C19 C20 111.7(3) . .
N6 C19 H19A 109.3 . .
C20 C19 H19A 109.3 . .
N6 C19 H19B 109.3 . .
C20 C19 H19B 109.3 . .
H19A C19 H19B 107.9 . .
C21 C20 C22 117.9(3) . 2_566
C21 C20 C19 120.8(3) . .
C22 C20 C19 121.3(3) 2_566 .
C22 C21 C20 121.7(3) . .
C22 C21 H21 119.2 . .
C20 C21 H21 119.2 . .
C21 C22 C20 120.4(3) . 2_566
C21 C22 H22 119.8 . .
C20 C22 H22 119.8 2_566 .
C25 C23 C24 121.4(4) 2_557 .
C25 C23 H24 119.3 2_557 .
C24 C23 H24 119.3 . .
C25 C24 C23 121.0(4) . .
C25 C24 H25 119.5 . .
C23 C24 H25 119.5 . .
C23 C25 C24 117.6(4) 2_557 .
C23 C25 C26 121.9(4) 2_557 .
C24 C25 C26 120.5(4) . .
N7 C26 C25 114.1(3) . .
N7 C26 H27A 108.7 . .
C25 C26 H27A 108.7 . .
N7 C26 H27B 108.7 . .
C25 C26 H27B 108.7 . .
H27A C26 H27B 107.6 . .
C28 C27 N7 107.0(4) . .
C28 C27 H28 126.5 . .
N7 C27 H28 126.5 . .
N8 C29 N7 113.5(4) . .
N8 C29 H30 123.3 . .
N7 C29 H30 123.3 . .
C27 C28 N8 111.3(4) . .
C27 C28 H31 124.3 . .
N8 C28 H31 124.3 . .
O3 C4 O2 123.6(3) . .
O3 C4 O1 123.6(3) . .
O2 C4 O1 112.8(3) . .
O3 C4 Cu1 177.7(3) . .
O2 C4 Cu1 55.77(17) . .
O1 C4 Cu1 57.10(17) . .
C3 N1 C1 105.6(3) . .
C3 N1 Cu1 126.3(2) . .
C1 N1 Cu1 126.9(2) . .
C3 N2 C2 106.7(3) . .
C3 N2 C5 126.2(3) . .
C2 N2 C5 127.1(3) . .
C15 N3 C13 106.9(3) . .
C15 N3 C12 126.2(3) . .
C13 N3 C12 127.0(3) . .
C15 N4 C14 104.6(3) . .
C15 N4 Cu1 121.8(2) . 1_445
C14 N4 Cu1 132.3(2) . 1_445
C18 N5 C16 105.1(3) . .
C18 N5 Cu1 125.5(2) . .
C16 N5 Cu1 129.3(2) . .
C18 N6 C17 106.8(3) . .
C18 N6 C19 126.2(3) . .
C17 N6 C19 127.0(3) . .
C29 N7 C27 104.6(4) . .
C29 N7 C26 127.3(4) . .
C27 N7 C26 128.1(4) . .
C29 N8 C28 103.6(4) . .
C4 O1 Cu1 89.6(2) . .
C4 O2 Cu1 91.73(19) . .
HW11 O1W HW12 113(5) . .
HW22 O2W HW21 98(2) . .
HW32 O3W HW31 115(3) . .
HW41 O4W HW42 103(3) . .
HW52 O5W HW51 105(3) . .
O2 Cu1 N1 163.66(10) . .
O2 Cu1 O1 65.83(10) . .
N1 Cu1 O1 98.12(10) . .
O2 Cu1 N5 94.91(11) . .
N1 Cu1 N5 96.33(10) . .
O1 Cu1 N5 141.07(12) . .
O2 Cu1 N4 94.34(11) . 1_665
N1 Cu1 N4 95.17(11) . 1_665
O1 Cu1 N4 113.67(11) . 1_665
N5 Cu1 N4 100.71(10) . 1_665
O2 Cu1 C4 32.50(10) . .
N1 Cu1 C4 131.43(11) . .
O1 Cu1 C4 33.34(10) . .
N5 Cu1 C4 121.03(11) . .
N4 Cu1 C4 105.83(12) 1_665 .

loop_
_geom_bond_atom_site_label_1
_geom_bond_atom_site_label_2
_geom_bond_distance
_geom_bond_site_symmetry_2
C1 C2 1.341(5) .
C1 N1 1.367(4) .
C1 H1 0.9300 .
C2 N2 1.361(4) .
C2 H2 0.9300 .
C3 N1 1.323(4) .
C3 N2 1.341(4) .
C3 H3 0.9300 .
C5 N2 1.457(4) .
C5 C6 1.517(5) .
C5 H5A 0.9700 .
C5 H5B 0.9700 .
C6 C11 1.376(5) .
C6 C7 1.379(4) .
C7 C8 1.389(5) .
C7 H7 0.9300 .
C8 C9 1.378(5) .
C8 H8 0.9300 .
C9 C10 1.381(4) .
C9 C12 1.507(4) .
C10 C11 1.383(5) .
C10 H10 0.9300 .
C11 H11 0.9300 .
C12 N3 1.475(4) .
C12 H12A 0.9700 .
C12 H12B 0.9700 .
C13 C14 1.345(5) .
C13 N3 1.359(4) .
C13 H13 0.9300 .
C14 N4 1.375(4) .
C14 H14 0.9300 .
C15 N4 1.326(4) .
C15 N3 1.332(4) .
C15 H15 0.9300 .
C16 C17 1.362(4) .
C16 N5 1.382(4) .
C16 H16 0.9300 .
C17 N6 1.359(4) .
C17 H17 0.9300 .
C18 N5 1.320(4) .
C18 N6 1.345(4) .
C18 H18 0.9300 .
C19 N6 1.468(4) .
C19 C20 1.508(5) .
C19 H19A 0.9700 .
C19 H19B 0.9700 .
C20 C21 1.375(4) .
C20 C22 1.393(4) 2_566
C21 C22 1.374(5) .
C21 H21 0.9300 .
C22 C20 1.393(4) 2_566
C22 H22 0.9300 .
C23 C25 1.369(6) 2_557
C23 C24 1.388(5) .
C23 H24 0.9300 .
C24 C25 1.383(6) .
C24 H25 0.9300 .
C25 C23 1.369(6) 2_557
C25 C26 1.509(5) .
C26 N7 1.454(5) .
C26 H27A 0.9700 .
C26 H27B 0.9700 .
C27 C28 1.340(6) .
C27 N7 1.360(5) .
C27 H28 0.9300 .
C29 N8 1.317(5) .
C29 N7 1.349(5) .
C29 H30 0.9300 .
C28 N8 1.347(6) .
C28 H31 0.9300 .
C4 O3 1.248(4) .
C4 O2 1.277(4) .
C4 O1 1.305(4) .
C4 Cu1 2.375(4) .
N1 Cu1 1.967(2) .
N4 Cu1 2.149(3) 1_445
N5 Cu1 2.047(3) .
O1 Cu1 1.994(2) .
O2 Cu1 1.964(2) .
O1W HW11 0.88(2) .
O1W HW12 0.89(2) .
O2W HW22 0.912(19) .
O2W HW21 0.931(19) .
O3W HW32 0.864(19) .
O3W HW31 0.854(19) .
O4W HW41 0.837(19) .
O4W HW42 0.927(16) .
O5W HW52 0.837(19) .
O5W HW51 0.933(16) .
Cu1 N4 2.149(3) 1_665

loop_
_geom_hbond_atom_site_label_D
_geom_hbond_atom_site_label_H
_geom_hbond_atom_site_label_A
_geom_hbond_distance_DH
_geom_hbond_distance_HA
_geom_hbond_distance_DA
_geom_hbond_angle_DHA
_geom_hbond_site_symmetry_A
O1W HW11 O3 0.88(2) 1.90(2) 2.782(4) 172(6) .
O1W HW12 O2W 0.89(2) 2.16(2) 3.035(5) 170(5) 1_554
O2W HW21 O1W 0.931(19) 1.91(2) 2.822(5) 168(4) 2_666
O2W HW22 O5W 0.912(19) 1.93(2) 2.815(5) 164(4) 2_656
O3W HW32 O1 0.864(19) 2.10(3) 2.722(4) 128(3) .
O3W HW31 O5W 0.854(19) 2.261(19) 2.808(5) 122(2) .
O4W HW41 O3 0.837(19) 1.95(3) 2.687(4) 146(5) .
O4W HW42 O3W 0.927(16) 2.47(3) 3.079(6) 123(2) .
O5W HW52 N8 0.837(19) 2.21(3) 2.886(6) 138(4) 1_544
O5W HW51 O4W 0.933(16) 2.18(3) 2.817(5) 125(3) 2_655
